data_1507357
loop_
_publ_author_name
'Clochard, Magali'
'Mattmann, Eric'
'Mercier, Fran\,cois'
'Ricard, Louis'
'Mathey, Fran\,cois'

_publ_section_title
;
 Phosphinites derived from the 7-phosphanorbornene skeleton: first results
 in asymmetric catalysis.
;
_journal_issue 17
_journal_name_full 'Organic letters'
_journal_page_first 3093
_journal_page_last 3094
_journal_paper_doi 10.1021/ol035067g
_journal_volume 5
_journal_year 2003
_chemical_formula_sum 'C50 H46 Cl14 N2 O6 P2 Pt'
_chemical_formula_weight 1524.22
_chemical_name_systematic
; 
 ? 
;
_space_group_IT_number 4
_symmetry_cell_setting monoclinic
_symmetry_space_group_name_Hall 'P 2yb'
_symmetry_space_group_name_H-M 'P 1 21 1'
_atom_sites_solution_hydrogens geom
_atom_sites_solution_primary direct
_atom_sites_solution_secondary difmap
_audit_creation_method SHELXL-97
_cell_angle_alpha 90.00
_cell_angle_beta 112.3300(10)
_cell_angle_gamma 90.00
_cell_formula_units_Z 2
_cell_length_a 15.1860(10)
_cell_length_b 13.7550(10)
_cell_length_c 16.0280(10)
_cell_measurement_reflns_used 251
_cell_measurement_temperature 150.0(10)
_cell_measurement_theta_max 20.0
_cell_measurement_theta_min 3.0
_cell_volume 3096.9(4)
_computing_structure_refinement 'SHELXL-97 (Sheldrick, 1997)'
_computing_structure_solution 'SHELXS-97 (Sheldrick, 1990)'
_diffrn_ambient_temperature 150.0(10)
_diffrn_measured_fraction_theta_full 0.991
_diffrn_measured_fraction_theta_max 0.991
_diffrn_measurement_device_type KappaCCD
_diffrn_measurement_method 'phi and omega scans'
_diffrn_radiation_monochromator graphite
_diffrn_radiation_source 'fine-focus sealed tube'
_diffrn_radiation_type MoK\a
_diffrn_radiation_wavelength 0.71069
_diffrn_reflns_av_R_equivalents 0.0000
_diffrn_reflns_av_sigmaI/netI 0.0456
_diffrn_reflns_limit_h_max 17
_diffrn_reflns_limit_h_min -17
_diffrn_reflns_limit_k_max 15
_diffrn_reflns_limit_k_min -14
_diffrn_reflns_limit_l_max 18
_diffrn_reflns_limit_l_min -18
_diffrn_reflns_number 8559
_diffrn_reflns_theta_full 24.10
_diffrn_reflns_theta_max 24.10
_diffrn_reflns_theta_min 4.60
_exptl_absorpt_coefficient_mu 2.967
_exptl_absorpt_correction_T_max 0.7557
_exptl_absorpt_correction_T_min 0.6172
_exptl_crystal_colour colorless
_exptl_crystal_density_diffrn 1.635
_exptl_crystal_density_method 'not measured'
_exptl_crystal_description plate
_exptl_crystal_F_000 1508
_exptl_crystal_size_max 0.18
_exptl_crystal_size_mid 0.18
_exptl_crystal_size_min 0.10
_refine_diff_density_max 2.788
_refine_diff_density_min -1.615
_refine_diff_density_rms 0.123
_refine_ls_abs_structure_details 'Flack H D (1983), Acta Cryst. A39, 876-881'
_refine_ls_abs_structure_Flack 0.057(11)
_refine_ls_extinction_method none
_refine_ls_goodness_of_fit_ref 1.005
_refine_ls_hydrogen_treatment mixed
_refine_ls_matrix_type full
_refine_ls_number_parameters 608
_refine_ls_number_reflns 8559
_refine_ls_number_restraints 1
_refine_ls_restrained_S_all 1.005
_refine_ls_R_factor_all 0.0672
_refine_ls_R_factor_gt 0.0598
_refine_ls_shift/su_max 0.000
_refine_ls_shift/su_mean 0.000
_refine_ls_structure_factor_coef Fsqd
_refine_ls_weighting_details 'calc w=1/[\s^2^(Fo^2^)+(0.0954P)^2^+12.1641P] where P=(Fo^2^+2Fc^2^)/3'
_refine_ls_weighting_scheme calc
_refine_ls_wR_factor_gt 0.1583
_refine_ls_wR_factor_ref 0.1628
_reflns_number_gt 7559
_reflns_number_total 8559
_reflns_threshold_expression >2sigma(I)
_cod_data_source_file ol035067gsi20030716_040013.cif
_cod_data_source_block ptp2n2o6
_cod_depositor_comments
;
The following automatic conversions were performed:

'_symmetry_cell_setting' value 'Monoclinic' changed to 'monoclinic'
according to /home/saulius/struct/CIF-dictionaries/cif_core.dic
dictionary named 'cif_core.dic' version 2.4.1 from 2010-06-29.

Automatic conversion script
Id: cif_fix_values 1715 2011-07-08 13:25:40Z adriana 
;
_cod_original_sg_symbol_H-M 'P21     '
_cod_database_code 1507357

loop_
_symmetry_equiv_pos_as_xyz
'x, y, z'
'-x, y+1/2, -z'

loop_
_atom_site_label
_atom_site_type_symbol
_atom_site_fract_x
_atom_site_fract_y
_atom_site_fract_z
_atom_site_U_iso_or_equiv
_atom_site_adp_type
_atom_site_occupancy
_atom_site_symmetry_multiplicity
_atom_site_calc_flag
_atom_site_refinement_flags
Pt1 Pt 0.43437(3) -0.16248(6) 0.39802(3) 0.05559(16) Uani 1 1 d .
Cl1 Cl 0.5408(2) -0.2914(2) 0.4123(3) 0.0725(9) Uani 1 1 d .
Cl2 Cl 0.3198(3) -0.2454(3) 0.2790(2) 0.0726(9) Uani 1 1 d .
P1 P 0.3365(2) -0.0465(2) 0.3986(2) 0.0513(7) Uani 1 1 d .
P2 P 0.5476(2) -0.0843(2) 0.5086(2) 0.0532(7) Uani 1 1 d .
O1 O 0.3616(5) -0.0073(6) 0.4995(5) 0.0535(18) Uani 1 1 d .
O2 O 0.5445(6) -0.0938(7) 0.6060(5) 0.062(2) Uani 1 1 d .
O3 O 0.2118(6) 0.2672(7) 0.2784(7) 0.073(2) Uani 1 1 d .
O4 O 0.0027(6) 0.0294(9) 0.2809(8) 0.088(3) Uani 1 1 d .
O5 O 0.7056(7) 0.2169(7) 0.5176(7) 0.068(2) Uani 1 1 d .
O6 O 0.8881(6) -0.0565(7) 0.6092(7) 0.077(3) Uani 1 1 d .
N1 N 0.0896(7) 0.1594(9) 0.2688(7) 0.064(3) Uani 1 1 d .
N2 N 0.8173(7) 0.0933(7) 0.5711(7) 0.055(2) Uani 1 1 d .
C1 C 0.2048(8) -0.0569(10) 0.3402(8) 0.061(3) Uani 1 1 d .
H1 H 0.1752 -0.1181 0.3508 0.073 Uiso 1 1 calc R
C2 C 0.2028(10) -0.0416(12) 0.2450(9) 0.073(4) Uani 1 1 d .
C3 C 0.2610(11) 0.0284(12) 0.2429(9) 0.069(4) Uani 1 1 d .
C4 C 0.3145(8) 0.0679(9) 0.3351(8) 0.057(3) Uani 1 1 d .
H4 H 0.3729 0.1059 0.3417 0.069 Uiso 1 1 calc R
C5 C 0.0752(9) 0.0703(12) 0.3032(9) 0.069(4) Uani 1 1 d .
C6 C 0.1744(8) 0.0400(10) 0.3738(10) 0.060(3) Uani 1 1 d .
H6 H 0.1736 0.0330 0.4356 0.072 Uiso 1 1 calc R
C7 C 0.2444(8) 0.1200(10) 0.3701(8) 0.060(3) Uani 1 1 d .
H7 H 0.2782 0.1510 0.4303 0.072 Uiso 1 1 calc R
C8 C 0.1847(9) 0.1924(11) 0.3004(9) 0.066(4) Uani 1 1 d .
C9 C 0.3735(8) -0.0711(9) 0.5757(7) 0.054(3) Uani 1 1 d .
H9 H 0.3676 -0.1406 0.5560 0.065 Uiso 1 1 calc R
C10 C 0.4746(8) -0.0504(9) 0.6411(9) 0.056(3) Uani 1 1 d .
H10 H 0.4848 0.0215 0.6480 0.067 Uiso 1 1 calc R
C11 C 0.5774(8) 0.0401(9) 0.4847(8) 0.055(3) Uani 1 1 d .
H11 H 0.5242 0.0885 0.4672 0.066 Uiso 1 1 calc R
C12 C 0.6117(8) 0.0103(10) 0.4108(9) 0.060(3) Uani 1 1 d .
C13 C 0.6638(8) -0.0718(10) 0.4355(9) 0.064(3) Uani 1 1 d .
C14 C 0.6711(8) -0.1087(9) 0.5260(8) 0.056(3) Uani 1 1 d .
H14 H 0.6935 -0.1772 0.5411 0.067 Uiso 1 1 calc R
C15 C 0.8206(9) -0.0040(11) 0.5954(8) 0.064(3) Uani 1 1 d .
C16 C 0.7229(8) -0.0306(9) 0.5968(8) 0.052(3) Uani 1 1 d .
H16 H 0.7294 -0.0520 0.6585 0.062 Uiso 1 1 calc R
C17 C 0.6646(8) 0.0638(9) 0.5702(9) 0.055(3) Uani 1 1 d .
H17 H 0.6453 0.0875 0.6199 0.066 Uiso 1 1 calc R
C18 C 0.7275(8) 0.1346(10) 0.5502(9) 0.058(3) Uani 1 1 d .
C19 C 0.1288(13) -0.0999(15) 0.1692(11) 0.110(7) Uani 1 1 d .
H19A H 0.1438 -0.0969 0.1150 0.165 Uiso 1 1 calc R
H19B H 0.0654 -0.0724 0.1560 0.165 Uiso 1 1 calc R
H19C H 0.1298 -0.1678 0.1881 0.165 Uiso 1 1 calc R
C20 C 0.2766(14) 0.0741(15) 0.1630(10) 0.099(6) Uani 1 1 d .
H20A H 0.3371 0.0510 0.1615 0.148 Uiso 1 1 calc R
H20B H 0.2784 0.1450 0.1691 0.148 Uiso 1 1 calc R
H20C H 0.2244 0.0555 0.1069 0.148 Uiso 1 1 calc R
C21 C 0.5860(10) 0.0696(14) 0.3268(9) 0.080(4) Uani 1 1 d .
H21A H 0.5999 0.0325 0.2810 0.119 Uiso 1 1 calc R
H21B H 0.6232 0.1299 0.3401 0.119 Uiso 1 1 calc R
H21C H 0.5179 0.0853 0.3041 0.119 Uiso 1 1 calc R
C22 C 0.7141(10) -0.1257(12) 0.3809(10) 0.083(5) Uani 1 1 d .
H22A H 0.7016 -0.0914 0.3239 0.124 Uiso 1 1 calc R
H22B H 0.6896 -0.1922 0.3683 0.124 Uiso 1 1 calc R
H22C H 0.7828 -0.1274 0.4160 0.124 Uiso 1 1 calc R
C23 C 0.0129(10) 0.2116(13) 0.1983(8) 0.073(4) Uani 1 1 d .
C24 C -0.0180(10) 0.2988(11) 0.2178(10) 0.075(4) Uani 1 1 d .
H24 H 0.0119 0.3300 0.2745 0.090 Uiso 1 1 calc R
C25 C -0.0952(9) 0.3380(18) 0.1500(9) 0.082(4) Uani 1 1 d .
H25 H -0.1235 0.3947 0.1628 0.099 Uiso 1 1 calc R
C26 C -0.1339(10) 0.2996(14) 0.0645(11) 0.086(6) Uani 1 1 d .
H26 H -0.1858 0.3312 0.0193 0.103 Uiso 1 1 calc R
C27 C -0.0987(13) 0.2187(18) 0.0455(11) 0.108(6) Uani 1 1 d .
H27 H -0.1233 0.1954 -0.0148 0.129 Uiso 1 1 calc R
C28 C -0.0246(12) 0.1650(17) 0.1128(12) 0.102(6) Uani 1 1 d .
H28 H -0.0025 0.1037 0.1014 0.123 Uiso 1 1 calc R
C29 C 0.2969(8) -0.0466(9) 0.6112(7) 0.052(3) Uani 1 1 d .
C30 C 0.2375(10) -0.1215(14) 0.6163(9) 0.087(5) Uani 1 1 d .
H30 H 0.2472 -0.1877 0.6050 0.105 Uiso 1 1 calc R
C31 C 0.1605(12) -0.0897(16) 0.6402(13) 0.100(5) Uani 1 1 d .
H31 H 0.1104 -0.1335 0.6353 0.121 Uiso 1 1 calc R
C32 C 0.1580(16) 0.014(2) 0.6734(17) 0.139(10) Uani 1 1 d .
H32 H 0.1183 0.0327 0.7042 0.167 Uiso 1 1 calc R
C33 C 0.2107(11) 0.0687(12) 0.6569(12) 0.082(4) Uani 1 1 d .
H33 H 0.1996 0.1358 0.6631 0.098 Uiso 1 1 calc R
C34 C 0.2820(10) 0.0490(10) 0.6314(10) 0.070(4) Uani 1 1 d .
H34 H 0.3226 0.0995 0.6269 0.084 Uiso 1 1 calc R
C35 C 0.4953(10) -0.0974(18) 0.7361(10) 0.084(6) Uani 1 1 d .
C36 C 0.4924(12) -0.0352(18) 0.8006(10) 0.099(6) Uani 1 1 d .
H36 H 0.4836 0.0330 0.7918 0.119 Uiso 1 1 calc R
C37 C 0.5046(17) -0.086(3) 0.8878(13) 0.158(14) Uani 1 1 d .
H37 H 0.4922 -0.0507 0.9332 0.190 Uiso 1 1 calc R
C38 C 0.5320(16) -0.178(3) 0.9027(14) 0.122(9) Uani 1 1 d .
H38 H 0.5504 -0.2050 0.9613 0.146 Uiso 1 1 calc R
C39 C 0.5333(15) -0.2292(16) 0.8363(11) 0.105(6) Uani 1 1 d .
H39 H 0.5414 -0.2971 0.8468 0.126 Uiso 1 1 calc R
C40 C 0.5241(14) -0.1972(15) 0.7492(12) 0.091(6) Uani 1 1 d .
H40 H 0.5354 -0.2366 0.7056 0.109 Uiso 1 1 calc R
C41 C 0.8923(8) 0.1464(10) 0.5565(9) 0.061(3) Uani 1 1 d .
C42 C 0.9114(13) 0.1205(13) 0.4798(13) 0.098(5) Uani 1 1 d .
H42 H 0.8772 0.0702 0.4401 0.117 Uiso 1 1 calc R
C43 C 0.9824(13) 0.1723(14) 0.4655(15) 0.106(6) Uani 1 1 d .
H43 H 1.0025 0.1520 0.4189 0.127 Uiso 1 1 calc R
C44 C 1.0246(11) 0.2517(16) 0.5163(15) 0.101(6) Uani 1 1 d .
H44 H 1.0686 0.2893 0.5007 0.121 Uiso 1 1 calc R
C45 C 1.0046(13) 0.2768(15) 0.5872(16) 0.113(6) Uani 1 1 d .
H45 H 1.0353 0.3310 0.6234 0.135 Uiso 1 1 calc R
C46 C 0.9363(11) 0.2213(13) 0.6083(12) 0.089(5) Uani 1 1 d .
H46 H 0.9223 0.2378 0.6595 0.106 Uiso 1 1 calc R
Cl3 Cl 0.7895(6) -0.0121(14) 0.2496(7) 0.247(6) Uani 1 1 d .
Cl4 Cl 0.7406(9) 0.0314(9) 0.0680(7) 0.231(5) Uani 1 1 d .
Cl5 Cl 0.7076(12) 0.1858(12) 0.1767(8) 0.289(8) Uani 1 1 d .
C47 C 0.7886(13) 0.0678(15) 0.1822(14) 0.097(5) Uani 1 1 d .
H47 H 0.8555 0.0899 0.1971 0.116 Uiso 1 1 calc R
Cl6 Cl 0.2611(5) 0.4293(16) 0.1429(7) 0.326(12) Uani 1 1 d .
Cl7 Cl 0.1536(13) 0.5593(7) 0.1823(6) 0.304(10) Uani 1 1 d .
Cl8 Cl 0.0660(4) 0.4344(7) 0.0361(4) 0.152(3) Uani 1 1 d .
C48 C 0.1498(16) 0.437(2) 0.1311(15) 0.134(9) Uani 1 1 d .
H48 H 0.1373 0.3873 0.1707 0.160 Uiso 1 1 calc R

loop_
_atom_site_aniso_label
_atom_site_aniso_U_11
_atom_site_aniso_U_22
_atom_site_aniso_U_33
_atom_site_aniso_U_23
_atom_site_aniso_U_13
_atom_site_aniso_U_12
Pt1 0.0572(2) 0.0511(2) 0.0646(2) 0.0021(3) 0.03016(18) 0.0078(3)
Cl1 0.0673(19) 0.0489(18) 0.108(3) -0.0072(16) 0.0409(19) 0.0071(14)
Cl2 0.084(2) 0.061(2) 0.0645(18) -0.0031(15) 0.0189(16) 0.0067(17)
P1 0.0476(15) 0.0556(18) 0.0549(16) 0.0025(13) 0.0240(13) 0.0048(13)
P2 0.0468(15) 0.0515(18) 0.0676(18) 0.0045(14) 0.0290(14) 0.0097(13)
O1 0.051(4) 0.046(5) 0.069(5) 0.004(4) 0.030(4) -0.004(4)
O2 0.059(4) 0.073(6) 0.059(5) 0.013(4) 0.029(4) 0.011(4)
O3 0.055(5) 0.055(6) 0.098(7) 0.006(5) 0.017(5) 0.006(4)
O4 0.036(5) 0.108(8) 0.107(8) -0.008(6) 0.014(5) 0.000(5)
O5 0.067(5) 0.053(6) 0.103(7) 0.022(5) 0.055(5) 0.012(4)
O6 0.043(4) 0.072(6) 0.106(7) 0.005(5) 0.018(5) 0.022(4)
N1 0.043(5) 0.078(8) 0.058(6) -0.009(5) 0.005(5) 0.011(5)
N2 0.050(5) 0.047(6) 0.073(6) 0.000(5) 0.029(5) 0.011(4)
C1 0.044(6) 0.072(9) 0.065(7) -0.014(6) 0.020(6) 0.007(6)
C2 0.055(7) 0.091(11) 0.053(7) -0.001(7) -0.004(6) 0.043(8)
C3 0.075(9) 0.077(10) 0.063(8) 0.017(7) 0.035(7) 0.031(8)
C4 0.053(6) 0.056(8) 0.067(8) 0.021(6) 0.027(6) 0.017(5)
C5 0.046(7) 0.095(11) 0.066(8) -0.008(7) 0.020(6) 0.013(7)
C6 0.037(6) 0.069(8) 0.081(9) 0.011(7) 0.030(6) 0.012(5)
C7 0.051(6) 0.064(8) 0.066(7) 0.003(6) 0.024(6) 0.021(6)
C8 0.057(7) 0.069(10) 0.067(8) -0.013(7) 0.018(6) 0.016(7)
C9 0.051(6) 0.065(8) 0.045(6) 0.009(5) 0.018(5) -0.003(5)
C10 0.051(6) 0.041(6) 0.085(8) 0.011(5) 0.036(6) 0.005(5)
C11 0.052(6) 0.061(7) 0.068(7) 0.005(6) 0.040(6) 0.007(5)
C12 0.038(6) 0.081(9) 0.074(8) 0.004(6) 0.036(6) 0.006(6)
C13 0.040(6) 0.075(9) 0.085(9) -0.010(7) 0.031(6) 0.009(6)
C14 0.058(7) 0.050(7) 0.064(7) 0.005(5) 0.028(6) 0.018(5)
C15 0.056(7) 0.077(10) 0.058(7) -0.009(6) 0.021(6) 0.004(7)
C16 0.047(6) 0.048(7) 0.065(7) 0.001(5) 0.027(5) 0.005(5)
C17 0.048(6) 0.053(7) 0.074(8) 0.006(5) 0.033(6) 0.011(5)
C18 0.051(6) 0.057(8) 0.074(8) -0.001(6) 0.031(6) 0.007(6)
C19 0.105(13) 0.107(14) 0.078(10) -0.022(9) -0.012(10) 0.031(11)
C20 0.130(14) 0.129(15) 0.055(8) 0.019(8) 0.055(9) 0.038(12)
C21 0.062(8) 0.124(13) 0.059(8) 0.013(8) 0.029(7) 0.020(8)
C22 0.066(8) 0.105(13) 0.085(9) -0.010(7) 0.037(7) 0.022(7)
C23 0.063(8) 0.106(12) 0.051(7) -0.003(7) 0.021(6) -0.004(8)
C24 0.059(7) 0.085(10) 0.079(9) 0.002(7) 0.025(7) 0.023(7)
C25 0.069(7) 0.083(9) 0.092(9) 0.023(13) 0.027(7) 0.018(11)
C26 0.052(7) 0.128(17) 0.071(9) 0.027(8) 0.015(7) -0.013(8)
C27 0.089(12) 0.150(19) 0.065(10) -0.028(11) 0.009(9) 0.020(12)
C28 0.077(10) 0.143(18) 0.087(11) -0.010(11) 0.032(9) 0.023(11)
C29 0.047(6) 0.058(7) 0.050(6) 0.002(5) 0.017(5) 0.001(5)
C30 0.083(9) 0.129(15) 0.073(8) -0.038(8) 0.057(8) -0.042(9)
C31 0.069(9) 0.126(16) 0.127(14) -0.022(12) 0.060(10) -0.014(10)
C32 0.113(15) 0.18(2) 0.18(2) 0.084(19) 0.124(16) 0.062(16)
C33 0.073(9) 0.064(9) 0.122(13) 0.002(8) 0.051(9) 0.024(7)
C34 0.068(8) 0.059(9) 0.093(10) 0.001(7) 0.044(8) -0.001(6)
C35 0.041(7) 0.17(2) 0.053(8) -0.024(10) 0.026(6) -0.007(9)
C36 0.092(11) 0.155(18) 0.057(9) 0.003(10) 0.038(8) 0.023(12)
C37 0.105(15) 0.31(5) 0.058(11) -0.037(16) 0.028(10) 0.06(2)
C38 0.102(14) 0.19(3) 0.084(12) 0.027(17) 0.051(11) 0.001(17)
C39 0.130(16) 0.124(16) 0.065(10) 0.029(10) 0.042(10) 0.058(13)
C40 0.109(14) 0.097(13) 0.082(11) 0.041(9) 0.052(10) 0.028(11)
C41 0.049(6) 0.061(8) 0.076(8) -0.006(6) 0.026(6) -0.003(6)
C42 0.104(12) 0.088(12) 0.142(15) -0.010(10) 0.093(12) -0.011(10)
C43 0.096(12) 0.093(13) 0.160(18) -0.028(12) 0.084(13) -0.004(11)
C44 0.062(9) 0.123(16) 0.127(15) 0.006(12) 0.047(10) 0.000(10)
C45 0.072(10) 0.102(14) 0.147(17) -0.004(12) 0.024(11) -0.035(10)
C46 0.076(9) 0.092(12) 0.099(11) -0.017(9) 0.033(9) 0.000(9)
Cl3 0.108(5) 0.43(2) 0.198(9) 0.061(11) 0.051(5) 0.000(8)
Cl4 0.250(11) 0.215(10) 0.159(7) 0.017(7) 0.001(7) 0.016(9)
Cl5 0.369(17) 0.349(18) 0.231(11) -0.032(10) 0.204(12) -0.188(15)
C47 0.082(10) 0.098(13) 0.115(14) 0.000(10) 0.041(10) 0.014(9)
Cl6 0.091(4) 0.69(3) 0.184(8) 0.196(13) 0.041(5) 0.011(9)
Cl7 0.51(2) 0.134(7) 0.120(6) 0.033(5) -0.046(9) -0.038(10)
Cl8 0.103(4) 0.227(8) 0.101(4) 0.014(4) 0.010(3) -0.035(4)
C48 0.113(15) 0.16(2) 0.108(14) 0.045(14) 0.024(12) -0.035(15)

loop_
_atom_type_symbol
_atom_type_description
_atom_type_scat_dispersion_real
_atom_type_scat_dispersion_imag
_atom_type_scat_source
C C 0.0033 0.0016 'International Tables Vol C Tables 4.2.6.8 and 6.1.1.4'
H H 0.0000 0.0000 'International Tables Vol C Tables 4.2.6.8 and 6.1.1.4'
Cl Cl 0.1484 0.1585 'International Tables Vol C Tables 4.2.6.8 and 6.1.1.4'
N N 0.0061 0.0033 'International Tables Vol C Tables 4.2.6.8 and 6.1.1.4'
O O 0.0106 0.0060 'International Tables Vol C Tables 4.2.6.8 and 6.1.1.4'
P P 0.1023 0.0942 'International Tables Vol C Tables 4.2.6.8 and 6.1.1.4'
Pt Pt -1.7033 8.3905 'International Tables Vol C Tables 4.2.6.8 and 6.1.1.4'

loop_
_geom_angle_atom_site_label_1
_geom_angle_atom_site_label_2
_geom_angle_atom_site_label_3
_geom_angle
P1 Pt1 P2 87.99(11)
P1 Pt1 Cl2 93.61(12)
P2 Pt1 Cl2 177.66(12)
P1 Pt1 Cl1 174.14(13)
P2 Pt1 Cl1 89.58(12)
Cl2 Pt1 Cl1 88.98(13)
O1 P1 C4 101.2(5)
O1 P1 C1 109.3(5)
C4 P1 C1 81.5(6)
O1 P1 Pt1 110.4(3)
C4 P1 Pt1 127.2(4)
C1 P1 Pt1 123.0(4)
O2 P2 C14 104.4(5)
O2 P2 C11 112.5(5)
C14 P2 C11 83.3(6)
O2 P2 Pt1 116.2(4)
C14 P2 Pt1 118.3(4)
C11 P2 Pt1 117.4(4)
C9 O1 P1 123.2(7)
C10 O2 P2 128.8(7)
C5 N1 C8 115.7(11)
C5 N1 C23 122.5(11)
C8 N1 C23 121.6(12)
C15 N2 C18 112.8(10)
C15 N2 C41 125.9(10)
C18 N2 C41 120.9(10)
C2 C1 C6 109.2(11)
C2 C1 P1 95.8(9)
C6 C1 P1 99.4(8)
C3 C2 C1 111.6(12)
C3 C2 C19 131.3(16)
C1 C2 C19 116.8(16)
C2 C3 C4 111.0(11)
C2 C3 C20 130.1(16)
C4 C3 C20 118.8(16)
C3 C4 C7 109.6(10)
C3 C4 P1 98.8(10)
C7 C4 P1 101.6(8)
O4 C5 N1 125.1(13)
O4 C5 C6 129.3(15)
N1 C5 C6 105.6(11)
C7 C6 C5 105.7(11)
C7 C6 C1 107.1(9)
C5 C6 C1 107.9(11)
C8 C7 C6 105.5(10)
C8 C7 C4 109.8(10)
C6 C7 C4 105.2(10)
O3 C8 N1 125.8(12)
O3 C8 C7 126.8(12)
N1 C8 C7 107.3(13)
O1 C9 C29 108.2(9)
O1 C9 C10 103.6(9)
C29 C9 C10 114.7(10)
O2 C10 C9 109.9(10)
O2 C10 C35 106.9(10)
C9 C10 C35 111.6(10)
C12 C11 C17 108.5(9)
C12 C11 P2 95.4(8)
C17 C11 P2 102.0(8)
C13 C12 C21 130.2(12)
C13 C12 C11 109.5(11)
C21 C12 C11 120.3(11)
C12 C13 C14 112.7(11)
C12 C13 C22 126.4(13)
C14 C13 C22 120.8(11)
C13 C14 C16 107.8(11)
C13 C14 P2 95.5(7)
C16 C14 P2 101.1(7)
O6 C15 N2 124.5(12)
O6 C15 C16 127.9(13)
N2 C15 C16 107.5(10)
C15 C16 C17 104.7(10)
C15 C16 C14 112.3(10)
C17 C16 C14 107.7(9)
C18 C17 C11 110.7(10)
C18 C17 C16 105.3(9)
C11 C17 C16 106.2(10)
O5 C18 N2 123.7(11)
O5 C18 C17 126.9(11)
N2 C18 C17 109.4(10)
C24 C23 C28 124.8(15)
C24 C23 N1 119.7(12)
C28 C23 N1 115.6(15)
C23 C24 C25 115.4(16)
C24 C25 C26 123.5(19)
C27 C26 C25 119.9(16)
C26 C27 C28 122.1(16)
C23 C28 C27 113.9(18)
C30 C29 C34 121.2(12)
C30 C29 C9 117.7(11)
C34 C29 C9 120.9(11)
C29 C30 C31 113.8(16)
C30 C31 C32 120.7(16)
C33 C32 C31 113.9(17)
C32 C33 C34 129.1(18)
C33 C34 C29 119.3(13)
C36 C35 C40 126.2(19)
C36 C35 C10 115.2(19)
C40 C35 C10 118.3(15)
C35 C36 C37 113(2)
C38 C37 C36 122(2)
C39 C38 C37 119(2)
C38 C39 C40 128(2)
C39 C40 C35 110.6(19)
C46 C41 C42 121.1(14)
C46 C41 N2 122.1(13)
C42 C41 N2 116.6(12)
C43 C42 C41 116.5(17)
C44 C43 C42 122.1(17)
C45 C44 C43 120.6(18)
C44 C45 C46 119.1(19)
C41 C46 C45 120.3(17)
Cl3 C47 Cl4 114.6(14)
Cl3 C47 Cl5 116.7(12)
Cl4 C47 Cl5 100.3(10)
Cl8 C48 Cl6 122.2(16)
Cl8 C48 Cl7 109.1(15)
Cl6 C48 Cl7 98.7(15)

loop_
_geom_bond_atom_site_label_1
_geom_bond_atom_site_label_2
_geom_bond_distance
Pt1 P1 2.183(3)
Pt1 P2 2.222(3)
Pt1 Cl2 2.333(3)
Pt1 Cl1 2.351(3)
P1 O1 1.608(9)
P1 C4 1.835(12)
P1 C1 1.863(12)
P2 O2 1.585(8)
P2 C14 1.820(11)
P2 C11 1.846(13)
O1 C9 1.458(13)
O2 C10 1.502(14)
O3 C8 1.209(17)
O4 C5 1.166(17)
O5 C18 1.238(15)
O6 C15 1.204(15)
N1 C5 1.395(19)
N1 C8 1.411(18)
N1 C23 1.466(18)
N2 C15 1.389(18)
N2 C18 1.396(15)
N2 C41 1.444(16)
C1 C2 1.53(2)
C1 C6 1.571(19)
C2 C3 1.32(2)
C2 C19 1.53(2)
C3 C4 1.49(2)
C3 C20 1.523(19)
C4 C7 1.553(17)
C5 C6 1.558(18)
C6 C7 1.547(19)
C7 C8 1.514(19)
C9 C29 1.513(16)
C9 C10 1.521(16)
C10 C35 1.57(2)
C11 C12 1.521(16)
C11 C17 1.536(18)
C12 C13 1.349(19)
C12 C21 1.494(19)
C13 C14 1.500(19)
C13 C22 1.551(18)
C14 C16 1.544(17)
C15 C16 1.536(17)
C16 C17 1.538(16)
C17 C18 1.483(18)
C23 C24 1.37(2)
C23 C28 1.42(2)
C24 C25 1.370(19)
C25 C26 1.38(2)
C26 C27 1.32(2)
C27 C28 1.43(3)
C29 C30 1.393(19)
C29 C34 1.393(18)
C30 C31 1.43(2)
C31 C32 1.52(3)
C32 C33 1.20(3)
C33 C34 1.32(2)
C35 C36 1.36(3)
C35 C40 1.43(2)
C36 C37 1.51(4)
C37 C38 1.32(4)
C38 C39 1.28(3)
C39 C40 1.42(2)
C41 C46 1.33(2)
C41 C42 1.41(2)
C42 C43 1.38(2)
C43 C44 1.37(3)
C44 C45 1.33(3)
C45 C46 1.43(3)
Cl3 C47 1.54(2)
Cl4 C47 1.77(2)
Cl5 C47 2.02(2)
Cl6 C48 1.63(2)
Cl7 C48 1.86(3)
Cl8 C48 1.57(2)
